data_7200153
loop_
_publ_author_name
'Zhu, Ping'
'Gu, Wen'
'Liu, Mei-Ling'
'Song, Hai-Bin'
'Liu, Xin'
'Gao, Yue-Qiang'
'Duan, Hong-Yue'
'Yan, Shi-Ping'
'Liao, Dai-Zheng'

_publ_section_title
;
 A family of 3D lanthanide oxalatosuccinate with rare structures: 3D
 host framework incorporating a 3D alkali metal guest lattice
;
_journal_issue 2
_journal_name_full CrystEngComm
_journal_page_first 351
_journal_paper_doi 10.1039/b804956d
_journal_volume 11
_journal_year 2009
_chemical_formula_sum 'C5 H6 N0 Na O10 Tb'
_chemical_formula_weight 408.01
_chemical_name_systematic
;
?
;
_space_group_IT_number 14
_symmetry_cell_setting monoclinic
_symmetry_space_group_name_Hall '-P 2ybc'
_symmetry_space_group_name_H-M 'P 1 21/c 1'
_atom_sites_solution_hydrogens geom
_atom_sites_solution_primary direct
_atom_sites_solution_secondary difmap
_audit_creation_method SHELXL-97
_cell_angle_alpha 90.00
_cell_angle_beta 93.053(8)
_cell_angle_gamma 90.00
_cell_formula_units_Z 4
_cell_length_a 6.210(4)
_cell_length_b 9.381(5)
_cell_length_c 15.633(9)
_cell_measurement_reflns_used 2120
_cell_measurement_temperature 113(2)
_cell_measurement_theta_max 27.5
_cell_measurement_theta_min 2.3
_cell_volume 909.4(9)
_computing_cell_refinement crystalclear
_computing_data_collection crystalclear
_computing_data_reduction crystalclear
_computing_structure_refinement 'SHELXL-97 (Sheldrick, 1997)'
_computing_structure_solution 'SHELXS-97 (Sheldrick, 1990)'
_diffrn_ambient_temperature 113(2)
_diffrn_detector_area_resol_mean 7.31
_diffrn_measured_fraction_theta_full 0.966
_diffrn_measured_fraction_theta_max 0.966
_diffrn_measurement_device_type 'rigaku saturn'
_diffrn_measurement_method \w
_diffrn_radiation_monochromator confocal
_diffrn_radiation_source 'rotating anode'
_diffrn_radiation_type MoK\a
_diffrn_radiation_wavelength 0.71070
_diffrn_reflns_av_R_equivalents 0.0865
_diffrn_reflns_av_sigmaI/netI 0.0774
_diffrn_reflns_limit_h_max 7
_diffrn_reflns_limit_h_min -7
_diffrn_reflns_limit_k_max 11
_diffrn_reflns_limit_k_min -11
_diffrn_reflns_limit_l_max 18
_diffrn_reflns_limit_l_min -18
_diffrn_reflns_number 8199
_diffrn_reflns_theta_full 25.01
_diffrn_reflns_theta_max 25.01
_diffrn_reflns_theta_min 2.61
_diffrn_standards_decay_% 0
_diffrn_standards_interval_count 0
_diffrn_standards_interval_time 0
_diffrn_standards_number 0
_exptl_absorpt_coefficient_mu 7.874
_exptl_absorpt_correction_T_max 0.4053
_exptl_absorpt_correction_T_min 0.3656
_exptl_absorpt_correction_type multi-scan
_exptl_absorpt_process_details crystalclear
_exptl_crystal_density_diffrn 2.980
_exptl_crystal_density_method 'not measured'
_exptl_crystal_F_000 768
_exptl_crystal_size_max 0.16
_exptl_crystal_size_mid 0.14
_exptl_crystal_size_min 0.14
_refine_diff_density_max 3.481
_refine_diff_density_min -1.659
_refine_diff_density_rms 0.283
_refine_ls_extinction_coef 0.0014(3)
_refine_ls_extinction_expression Fc^*^=kFc[1+0.001xFc^2^\l^3^/sin(2\q)]^-1/4^
_refine_ls_extinction_method SHELXL
_refine_ls_goodness_of_fit_ref 0.906
_refine_ls_hydrogen_treatment constr
_refine_ls_matrix_type full
_refine_ls_number_parameters 156
_refine_ls_number_reflns 1556
_refine_ls_number_restraints 162
_refine_ls_restrained_S_all 0.872
_refine_ls_R_factor_all 0.0564
_refine_ls_R_factor_gt 0.0467
_refine_ls_shift/su_max 0.001
_refine_ls_shift/su_mean 0.000
_refine_ls_structure_factor_coef Fsqd
_refine_ls_weighting_details 'calc w=1/[\s^2^(Fo^2^)+(0.0001P)^2^+33.5805P] where P=(Fo^2^+2Fc^2^)/3'
_refine_ls_weighting_scheme calc
_refine_ls_wR_factor_gt 0.0899
_refine_ls_wR_factor_ref 0.0949
_reflns_number_gt 1279
_reflns_number_total 1556
_reflns_threshold_expression >2sigma(I)
_cod_data_source_file b804956d.txt
_cod_data_source_block shelxla
_cod_depositor_comments
;
The following automatic conversions were performed:
'_symmetry_cell_setting' value 'Monoclinic' changed to 'monoclinic'
according to '/home/saulius/struct/CIF-dictionaries/cif_core.dic'
dictionary named 'cif_core.dic' version 2.4.1 from 2010-06-29.

Automatic conversion script
Id: cif_fix_enum 1527 2010-12-29 10:47:43Z saulius 
;
_cod_original_cell_volume 909.5(9)
_cod_original_sg_symbol_H-M P2(1)/c
_cod_database_code 7200153

loop_
_symmetry_equiv_pos_as_xyz
'x, y, z'
'-x, y+1/2, -z+1/2'
'-x, -y, -z'
'x, -y-1/2, z-1/2'

loop_
_atom_site_label
_atom_site_type_symbol
_atom_site_fract_x
_atom_site_fract_y
_atom_site_fract_z
_atom_site_U_iso_or_equiv
_atom_site_adp_type
_atom_site_occupancy
_atom_site_symmetry_multiplicity
_atom_site_calc_flag
_atom_site_refinement_flags
_atom_site_disorder_assembly
_atom_site_disorder_group
Tb1 Tb 0.43577(8) 0.97319(5) 0.12091(3) 0.0076(2) Uani 1 1 d . . .
Na1 Na 0.9833(7) 0.9586(5) 0.2622(3) 0.0245(11) Uani 1 1 d . . .
O1 O 0.6914(13) 1.1046(9) 0.2123(5) 0.0255(19) Uani 1 1 d U . .
O2 O 0.7247(13) 1.3130(9) 0.2821(5) 0.0236(18) Uani 1 1 d U . .
O3 O 0.2752(13) 1.1073(9) 0.2350(5) 0.0214(18) Uani 1 1 d U . .
O4 O 0.3094(13) 1.3129(9) 0.3065(5) 0.0220(18) Uani 1 1 d U . .
O5 O 0.7350(11) 0.9934(7) 0.0311(4) 0.0091(15) Uani 1 1 d U . .
O6 O 1.0454(11) 0.9729(8) 0.1080(4) 0.0148(16) Uani 1 1 d U . .
O7 O 0.5713(14) 0.7859(8) -0.0784(5) 0.0223(18) Uani 1 1 d U . .
O8 O 0.4223(13) 0.7505(8) 0.0465(4) 0.0192(17) Uani 1 1 d U . .
O9 O 0.9928(15) 0.3154(10) 0.1149(6) 0.038(2) Uani 1 1 d U . .
O10 O 0.994(2) 0.6334(14) 0.0959(8) 0.075(4) Uani 1 1 d U . .
C1 C 0.6233(19) 1.2080(12) 0.2517(7) 0.017(2) Uani 1 1 d U . .
C2 C 0.3791(18) 1.2088(12) 0.2652(6) 0.014(2) Uani 1 1 d U . .
C3 C 0.9380(16) 0.9916(11) 0.0406(6) 0.009(2) Uani 1 1 d U . .
C4 C 0.4977(19) 0.7043(13) -0.0209(6) 0.017(2) Uani 1 1 d U . .
C5 C 0.498(2) 0.5478(12) -0.0392(7) 0.021(2) Uani 1 1 d U . .
H5A H 0.6245 0.5253 -0.0725 0.025 Uiso 1 1 calc R . .
H5B H 0.3671 0.5247 -0.0757 0.025 Uiso 1 1 calc RU . .

loop_
_atom_site_aniso_label
_atom_site_aniso_U_11
_atom_site_aniso_U_22
_atom_site_aniso_U_33
_atom_site_aniso_U_23
_atom_site_aniso_U_13
_atom_site_aniso_U_12
Tb1 0.0089(3) 0.0087(3) 0.0055(3) 0.00041(19) 0.00212(19) 0.0000(2)
Na1 0.019(3) 0.027(3) 0.029(3) 0.016(2) 0.006(2) -0.001(2)
O1 0.022(4) 0.030(4) 0.024(4) -0.018(3) -0.002(3) 0.006(3)
O2 0.023(4) 0.022(4) 0.026(4) -0.019(3) 0.013(3) -0.007(3)
O3 0.022(4) 0.026(4) 0.017(3) -0.015(3) 0.009(3) -0.007(3)
O4 0.020(4) 0.026(4) 0.020(4) -0.014(3) 0.002(3) 0.000(3)
O5 0.008(3) 0.011(4) 0.009(3) 0.001(3) 0.004(3) 0.000(3)
O6 0.014(4) 0.017(4) 0.014(3) 0.000(3) 0.004(3) -0.003(3)
O7 0.031(4) 0.020(4) 0.016(3) 0.000(3) 0.006(3) -0.002(3)
O8 0.026(4) 0.020(4) 0.011(3) -0.001(3) 0.001(3) -0.001(3)
O9 0.038(5) 0.042(5) 0.035(5) -0.003(4) 0.007(4) 0.012(4)
O10 0.073(5) 0.071(5) 0.082(5) -0.004(4) 0.009(4) -0.003(4)
C1 0.019(4) 0.019(4) 0.014(4) -0.006(3) 0.005(3) -0.001(4)
C2 0.015(4) 0.016(4) 0.011(4) -0.005(3) 0.001(3) 0.003(3)
C3 0.012(4) 0.009(4) 0.008(4) -0.001(3) 0.006(3) 0.002(3)
C4 0.023(4) 0.016(4) 0.012(4) -0.005(3) -0.001(4) 0.001(4)
C5 0.029(5) 0.017(5) 0.017(4) -0.002(4) 0.000(4) -0.002(4)

loop_
_atom_type_symbol
_atom_type_description
_atom_type_scat_dispersion_real
_atom_type_scat_dispersion_imag
_atom_type_scat_source
C C 0.0033 0.0016 'International Tables Vol C Tables 4.2.6.8 and 6.1.1.4'
H H 0.0000 0.0000 'International Tables Vol C Tables 4.2.6.8 and 6.1.1.4'
N N 0.0061 0.0033 'International Tables Vol C Tables 4.2.6.8 and 6.1.1.4'
O O 0.0106 0.0060 'International Tables Vol C Tables 4.2.6.8 and 6.1.1.4'
Tb Tb -0.1723 4.1537 'International Tables Vol C Tables 4.2.6.8 and 6.1.1.4'
Na Na 0.0362 0.0249 'International Tables Vol C Tables 4.2.6.8 and 6.1.1.4'

loop_
_geom_angle_atom_site_label_1
_geom_angle_atom_site_label_2
_geom_angle_atom_site_label_3
_geom_angle
_geom_angle_site_symmetry_1
_geom_angle_site_symmetry_3
_geom_angle_publ_flag
O7 Tb1 O8 134.5(2) 3_675 . ?
O7 Tb1 O2 141.3(3) 3_675 2_645 ?
O8 Tb1 O2 75.8(3) . 2_645 ?
O7 Tb1 O5 76.2(3) 3_675 . ?
O8 Tb1 O5 78.0(2) . . ?
O2 Tb1 O5 141.7(2) 2_645 . ?
O7 Tb1 O1 71.3(3) 3_675 . ?
O8 Tb1 O1 137.6(3) . . ?
O2 Tb1 O1 103.2(3) 2_645 . ?
O5 Tb1 O1 78.5(3) . . ?
O7 Tb1 O4 136.9(3) 3_675 2_645 ?
O8 Tb1 O4 72.0(3) . 2_645 ?
O2 Tb1 O4 66.2(3) 2_645 2_645 ?
O5 Tb1 O4 79.4(2) . 2_645 ?
O1 Tb1 O4 69.3(3) . 2_645 ?
O7 Tb1 O6 88.5(3) 3_675 1_455 ?
O8 Tb1 O6 87.1(3) . 1_455 ?
O2 Tb1 O6 66.6(3) 2_645 1_455 ?
O5 Tb1 O6 139.1(2) . 1_455 ?
O1 Tb1 O6 132.3(3) . 1_455 ?
O4 Tb1 O6 131.7(3) 2_645 1_455 ?
O7 Tb1 O3 73.1(3) 3_675 . ?
O8 Tb1 O3 143.3(3) . . ?
O2 Tb1 O3 70.1(3) 2_645 . ?
O5 Tb1 O3 138.4(2) . . ?
O1 Tb1 O3 65.5(3) . . ?
O4 Tb1 O3 105.1(3) 2_645 . ?
O6 Tb1 O3 67.4(3) 1_455 . ?
O7 Tb1 O5 67.7(2) 3_675 3_675 ?
O8 Tb1 O5 69.8(2) . 3_675 ?
O2 Tb1 O5 119.9(3) 2_645 3_675 ?
O5 Tb1 O5 75.1(3) . 3_675 ?
O1 Tb1 O5 135.3(3) . 3_675 ?
O4 Tb1 O5 137.4(2) 2_645 3_675 ?
O6 Tb1 O5 64.0(2) 1_455 3_675 ?
O3 Tb1 O5 116.7(2) . 3_675 ?
O7 Tb1 Na1 101.7(2) 3_675 1_455 ?
O8 Tb1 Na1 104.6(2) . 1_455 ?
O2 Tb1 Na1 40.2(2) 2_645 1_455 ?
O5 Tb1 Na1 177.39(18) . 1_455 ?
O1 Tb1 Na1 99.4(2) . 1_455 ?
O4 Tb1 Na1 101.36(19) 2_645 1_455 ?
O6 Tb1 Na1 41.81(18) 1_455 1_455 ?
O3 Tb1 Na1 39.0(2) . 1_455 ?
O5 Tb1 Na1 105.66(17) 3_675 1_455 ?
O7 Tb1 Tb1 66.93(18) 3_675 3_675 ?
O8 Tb1 Tb1 69.39(17) . 3_675 ?
O2 Tb1 Tb1 143.3(2) 2_645 3_675 ?
O5 Tb1 Tb1 39.10(16) . 3_675 ?
O1 Tb1 Tb1 110.0(2) . 3_675 ?
O4 Tb1 Tb1 111.64(18) 2_645 3_675 ?
O6 Tb1 Tb1 99.98(16) 1_455 3_675 ?
O3 Tb1 Tb1 138.4(2) . 3_675 ?
O5 Tb1 Tb1 36.01(15) 3_675 3_675 ?
Na1 Tb1 Tb1 141.62(8) 1_455 3_675 ?
O7 Tb1 Na1 101.2(2) 3_675 . ?
O8 Tb1 Na1 104.4(2) . . ?
O2 Tb1 Na1 89.9(2) 2_645 . ?
O5 Tb1 Na1 70.10(18) . . ?
O1 Tb1 Na1 33.9(2) . . ?
O4 Tb1 Na1 36.5(2) 2_645 . ?
O6 Tb1 Na1 150.80(17) 1_455 . ?
O3 Tb1 Na1 89.0(2) . . ?
O5 Tb1 Na1 145.14(16) 3_675 . ?
Na1 Tb1 Na1 108.99(12) 1_455 . ?
Tb1 Tb1 Na1 109.17(7) 3_675 . ?
O9 Na1 O3 118.3(4) 2_755 1_655 ?
O9 Na1 O1 128.0(4) 2_755 . ?
O3 Na1 O1 100.4(3) 1_655 . ?
O9 Na1 O2 83.9(3) 2_755 2_745 ?
O3 Na1 O2 71.5(3) 1_655 2_745 ?
O1 Na1 O2 144.1(3) . 2_745 ?
O9 Na1 O6 145.8(4) 2_755 . ?
O3 Na1 O6 68.1(3) 1_655 . ?
O1 Na1 O6 78.7(3) . . ?
O2 Na1 O6 65.7(3) 2_745 . ?
O9 Na1 O4 93.0(3) 2_755 2_645 ?
O3 Na1 O4 143.8(3) 1_655 2_645 ?
O1 Na1 O4 69.2(3) . 2_645 ?
O2 Na1 O4 96.3(3) 2_745 2_645 ?
O6 Na1 O4 75.8(3) . 2_645 ?
O9 Na1 O10 71.5(4) 2_755 2_755 ?
O3 Na1 O10 77.5(4) 1_655 2_755 ?
O1 Na1 O10 85.8(4) . 2_755 ?
O2 Na1 O10 124.2(4) 2_745 2_755 ?
O6 Na1 O10 138.6(4) . 2_755 ?
O4 Na1 O10 133.1(4) 2_645 2_755 ?
O9 Na1 Tb1 119.9(3) 2_755 1_655 ?
O3 Na1 Tb1 40.88(19) 1_655 1_655 ?
O1 Na1 Tb1 112.1(2) . 1_655 ?
O2 Na1 Tb1 39.93(18) 2_745 1_655 ?
O6 Na1 Tb1 40.91(18) . 1_655 ?
O4 Na1 Tb1 109.1(2) 2_645 1_655 ?
O10 Na1 Tb1 117.0(3) 2_755 1_655 ?
O9 Na1 Tb1 119.5(3) 2_755 . ?
O3 Na1 Tb1 121.8(2) 1_655 . ?
O1 Na1 Tb1 34.6(2) . . ?
O2 Na1 Tb1 119.9(3) 2_745 . ?
O6 Na1 Tb1 68.08(19) . . ?
O4 Na1 Tb1 35.61(19) 2_645 . ?
O10 Na1 Tb1 115.8(3) 2_755 . ?
Tb1 Na1 Tb1 108.99(12) 1_655 . ?
C1 O1 Na1 124.5(7) . . ?
C1 O1 Tb1 117.6(7) . . ?
Na1 O1 Tb1 111.5(3) . . ?
C1 O2 Tb1 121.2(7) . 2_655 ?
C1 O2 Na1 135.4(7) . 2_755 ?
Tb1 O2 Na1 99.9(3) 2_655 2_755 ?
C2 O3 Na1 141.8(7) . 1_455 ?
C2 O3 Tb1 117.0(7) . . ?
Na1 O3 Tb1 100.1(3) 1_455 . ?
C2 O4 Tb1 119.2(7) . 2_655 ?
C2 O4 Na1 118.1(7) . 2_655 ?
Tb1 O4 Na1 107.9(3) 2_655 2_655 ?
C3 O5 Tb1 137.0(6) . . ?
C3 O5 Tb1 118.1(6) . 3_675 ?
Tb1 O5 Tb1 104.9(3) . 3_675 ?
C3 O6 Tb1 124.5(6) . 1_655 ?
C3 O6 Na1 137.7(6) . . ?
Tb1 O6 Na1 97.3(3) 1_655 . ?
C4 O7 Tb1 140.2(7) . 3_675 ?
C4 O8 Tb1 135.0(8) . . ?
O1 C1 O2 129.0(11) . . ?
O1 C1 C2 115.9(10) . . ?
O2 C1 C2 115.1(9) . . ?
O3 C2 O4 127.5(11) . . ?
O3 C2 C1 116.3(9) . . ?
O4 C2 C1 116.2(9) . . ?
O6 C3 O5 126.6(9) . . ?
O6 C3 C3 116.9(11) . 3_775 ?
O5 C3 C3 116.5(11) . 3_775 ?
O8 C4 O7 123.1(11) . . ?
O8 C4 C5 120.2(10) . . ?
O7 C4 C5 116.6(9) . . ?
C4 C5 C5 115.2(12) . 3_665 ?
C4 C5 H5A 108.5 . . ?
C5 C5 H5A 108.5 3_665 . ?
C4 C5 H5B 108.5 . . ?
C5 C5 H5B 108.5 3_665 . ?
H5A C5 H5B 107.5 . . ?

loop_
_geom_bond_atom_site_label_1
_geom_bond_atom_site_label_2
_geom_bond_distance
_geom_bond_site_symmetry_2
_geom_bond_publ_flag
Tb1 O7 2.356(8) 3_675 ?
Tb1 O8 2.390(8) . ?
Tb1 O2 2.390(7) 2_645 ?
Tb1 O5 2.396(6) . ?
Tb1 O1 2.417(8) . ?
Tb1 O4 2.421(8) 2_645 ?
Tb1 O6 2.422(7) 1_455 ?
Tb1 O3 2.439(7) . ?
Tb1 O5 2.569(7) 3_675 ?
Tb1 Na1 3.668(5) 1_455 ?
Tb1 Tb1 3.937(2) 3_675 ?
Tb1 Na1 3.958(5) . ?
Na1 O9 2.343(10) 2_755 ?
Na1 O3 2.344(9) 1_655 ?
Na1 O1 2.371(9) . ?
Na1 O2 2.401(9) 2_745 ?
Na1 O6 2.466(8) . ?
Na1 O4 2.473(9) 2_645 ?
Na1 O10 2.756(14) 2_755 ?
Na1 Tb1 3.668(5) 1_655 ?
O1 C1 1.236(13) . ?
O2 C1 1.249(13) . ?
O2 Tb1 2.390(7) 2_655 ?
O2 Na1 2.401(9) 2_755 ?
O3 C2 1.231(13) . ?
O3 Na1 2.344(9) 1_455 ?
O4 C2 1.259(13) . ?
O4 Tb1 2.421(8) 2_655 ?
O4 Na1 2.473(9) 2_655 ?
O5 C3 1.262(12) . ?
O5 Tb1 2.569(7) 3_675 ?
O6 C3 1.229(12) . ?
O6 Tb1 2.422(7) 1_655 ?
O7 C4 1.282(14) . ?
O7 Tb1 2.356(8) 3_675 ?
O8 C4 1.254(13) . ?
O9 Na1 2.343(10) 2_745 ?
O10 Na1 2.756(14) 2_745 ?
C1 C2 1.542(15) . ?
C3 C3 1.528(18) 3_775 ?
C4 C5 1.496(16) . ?
C5 C5 1.52(2) 3_665 ?
C5 H5A 0.9900 . ?
C5 H5B 0.9900 . ?

loop_
_geom_torsion_atom_site_label_1
_geom_torsion_atom_site_label_2
_geom_torsion_atom_site_label_3
_geom_torsion_atom_site_label_4
_geom_torsion
_geom_torsion_site_symmetry_1
_geom_torsion_site_symmetry_2
_geom_torsion_site_symmetry_3
_geom_torsion_site_symmetry_4
_geom_torsion_publ_flag
O7 Tb1 Na1 O9 143.5(4) 3_675 . . 2_755 ?
O8 Tb1 Na1 O9 -74.5(4) . . . 2_755 ?
O2 Tb1 Na1 O9 0.8(4) 2_645 . . 2_755 ?
O5 Tb1 Na1 O9 -145.8(4) . . . 2_755 ?
O1 Tb1 Na1 O9 115.1(5) . . . 2_755 ?
O4 Tb1 Na1 O9 -46.6(4) 2_645 . . 2_755 ?
O6 Tb1 Na1 O9 36.1(6) 1_455 . . 2_755 ?
O3 Tb1 Na1 O9 70.9(4) . . . 2_755 ?
O5 Tb1 Na1 O9 -149.7(4) 3_675 . . 2_755 ?
Na1 Tb1 Na1 O9 36.8(4) 1_455 . . 2_755 ?
Tb1 Tb1 Na1 O9 -147.3(3) 3_675 . . 2_755 ?
O7 Tb1 Na1 O3 -30.1(3) 3_675 . . 1_655 ?
O8 Tb1 Na1 O3 112.0(3) . . . 1_655 ?
O2 Tb1 Na1 O3 -172.7(3) 2_645 . . 1_655 ?
O5 Tb1 Na1 O3 40.7(3) . . . 1_655 ?
O1 Tb1 Na1 O3 -58.4(4) . . . 1_655 ?
O4 Tb1 Na1 O3 139.9(4) 2_645 . . 1_655 ?
O6 Tb1 Na1 O3 -137.4(5) 1_455 . . 1_655 ?
O3 Tb1 Na1 O3 -102.6(4) . . . 1_655 ?
O5 Tb1 Na1 O3 36.8(4) 3_675 . . 1_655 ?
Na1 Tb1 Na1 O3 -136.7(2) 1_455 . . 1_655 ?
Tb1 Tb1 Na1 O3 39.2(3) 3_675 . . 1_655 ?
O7 Tb1 Na1 O1 28.3(4) 3_675 . . . ?
O8 Tb1 Na1 O1 170.4(4) . . . . ?
O2 Tb1 Na1 O1 -114.3(4) 2_645 . . . ?
O5 Tb1 Na1 O1 99.1(4) . . . . ?
O4 Tb1 Na1 O1 -161.7(5) 2_645 . . . ?
O6 Tb1 Na1 O1 -79.0(5) 1_455 . . . ?
O3 Tb1 Na1 O1 -44.2(4) . . . . ?
O5 Tb1 Na1 O1 95.2(5) 3_675 . . . ?
Na1 Tb1 Na1 O1 -78.3(4) 1_455 . . . ?
Tb1 Tb1 Na1 O1 97.6(4) 3_675 . . . ?
O7 Tb1 Na1 O2 -115.9(3) 3_675 . . 2_745 ?
O8 Tb1 Na1 O2 26.2(3) . . . 2_745 ?
O2 Tb1 Na1 O2 101.5(4) 2_645 . . 2_745 ?
O5 Tb1 Na1 O2 -45.1(3) . . . 2_745 ?
O1 Tb1 Na1 O2 -144.2(5) . . . 2_745 ?
O4 Tb1 Na1 O2 54.1(4) 2_645 . . 2_745 ?
O6 Tb1 Na1 O2 136.8(4) 1_455 . . 2_745 ?
O3 Tb1 Na1 O2 171.6(3) . . . 2_745 ?
O5 Tb1 Na1 O2 -49.0(4) 3_675 . . 2_745 ?
Na1 Tb1 Na1 O2 137.5(2) 1_455 . . 2_745 ?
Tb1 Tb1 Na1 O2 -46.6(3) 3_675 . . 2_745 ?
O7 Tb1 Na1 O6 -73.8(3) 3_675 . . . ?
O8 Tb1 Na1 O6 68.3(3) . . . . ?
O2 Tb1 Na1 O6 143.6(3) 2_645 . . . ?
O5 Tb1 Na1 O6 -3.0(3) . . . . ?
O1 Tb1 Na1 O6 -102.1(4) . . . . ?
O4 Tb1 Na1 O6 96.2(4) 2_645 . . . ?
O6 Tb1 Na1 O6 178.9(6) 1_455 . . . ?
O3 Tb1 Na1 O6 -146.3(3) . . . . ?
O5 Tb1 Na1 O6 -6.9(4) 3_675 . . . ?
Na1 Tb1 Na1 O6 179.6(2) 1_455 . . . ?
Tb1 Tb1 Na1 O6 -4.5(2) 3_675 . . . ?
O7 Tb1 Na1 O4 -170.0(4) 3_675 . . 2_645 ?
O8 Tb1 Na1 O4 -27.9(4) . . . 2_645 ?
O2 Tb1 Na1 O4 47.4(4) 2_645 . . 2_645 ?
O5 Tb1 Na1 O4 -99.2(4) . . . 2_645 ?
O1 Tb1 Na1 O4 161.7(5) . . . 2_645 ?
O6 Tb1 Na1 O4 82.7(5) 1_455 . . 2_645 ?
O3 Tb1 Na1 O4 117.5(4) . . . 2_645 ?
O5 Tb1 Na1 O4 -103.1(4) 3_675 . . 2_645 ?
Na1 Tb1 Na1 O4 83.4(3) 1_455 . . 2_645 ?
Tb1 Tb1 Na1 O4 -100.7(3) 3_675 . . 2_645 ?
O7 Tb1 Na1 O10 61.0(4) 3_675 . . 2_755 ?
O8 Tb1 Na1 O10 -157.0(4) . . . 2_755 ?
O2 Tb1 Na1 O10 -81.7(4) 2_645 . . 2_755 ?
O5 Tb1 Na1 O10 131.8(4) . . . 2_755 ?
O1 Tb1 Na1 O10 32.6(5) . . . 2_755 ?
O4 Tb1 Na1 O10 -129.0(5) 2_645 . . 2_755 ?
O6 Tb1 Na1 O10 -46.4(5) 1_455 . . 2_755 ?
O3 Tb1 Na1 O10 -11.6(4) . . . 2_755 ?
O5 Tb1 Na1 O10 127.9(4) 3_675 . . 2_755 ?
Na1 Tb1 Na1 O10 -45.6(4) 1_455 . . 2_755 ?
Tb1 Tb1 Na1 O10 130.2(3) 3_675 . . 2_755 ?
O7 Tb1 Na1 Tb1 -73.4(2) 3_675 . . 1_655 ?
O8 Tb1 Na1 Tb1 68.7(2) . . . 1_655 ?
O2 Tb1 Na1 Tb1 144.0(2) 2_645 . . 1_655 ?
O5 Tb1 Na1 Tb1 -2.60(19) . . . 1_655 ?
O1 Tb1 Na1 Tb1 -101.7(4) . . . 1_655 ?
O4 Tb1 Na1 Tb1 96.6(3) 2_645 . . 1_655 ?
O6 Tb1 Na1 Tb1 179.3(4) 1_455 . . 1_655 ?
O3 Tb1 Na1 Tb1 -145.9(2) . . . 1_655 ?
O5 Tb1 Na1 Tb1 -6.5(3) 3_675 . . 1_655 ?
Na1 Tb1 Na1 Tb1 180.0 1_455 . . 1_655 ?
Tb1 Tb1 Na1 Tb1 -4.13(13) 3_675 . . 1_655 ?
O9 Na1 O1 C1 62.7(11) 2_755 . . . ?
O3 Na1 O1 C1 -76.4(10) 1_655 . . . ?
O2 Na1 O1 C1 -149.2(9) 2_745 . . . ?
O6 Na1 O1 C1 -141.3(10) . . . . ?
O4 Na1 O1 C1 139.7(10) 2_645 . . . ?
O10 Na1 O1 C1 0.1(10) 2_755 . . . ?
Tb1 Na1 O1 C1 -117.3(9) 1_655 . . . ?
Tb1 Na1 O1 C1 151.0(11) . . . . ?
O9 Na1 O1 Tb1 -88.3(5) 2_755 . . . ?
O3 Na1 O1 Tb1 132.6(3) 1_655 . . . ?
O2 Na1 O1 Tb1 59.8(7) 2_745 . . . ?
O6 Na1 O1 Tb1 67.7(3) . . . . ?
O4 Na1 O1 Tb1 -11.3(3) 2_645 . . . ?
O10 Na1 O1 Tb1 -150.9(4) 2_755 . . . ?
Tb1 Na1 O1 Tb1 91.7(3) 1_655 . . . ?
O7 Tb1 O1 C1 56.3(8) 3_675 . . . ?
O8 Tb1 O1 C1 -167.0(7) . . . . ?
O2 Tb1 O1 C1 -83.8(9) 2_645 . . . ?
O5 Tb1 O1 C1 135.5(9) . . . . ?
O4 Tb1 O1 C1 -141.7(9) 2_645 . . . ?
O6 Tb1 O1 C1 -13.5(10) 1_455 . . . ?
O3 Tb1 O1 C1 -23.2(8) . . . . ?
O5 Tb1 O1 C1 80.8(9) 3_675 . . . ?
Na1 Tb1 O1 C1 -43.0(8) 1_455 . . . ?
Tb1 Tb1 O1 C1 112.0(8) 3_675 . . . ?
Na1 Tb1 O1 C1 -153.2(10) . . . . ?
O7 Tb1 O1 Na1 -150.5(4) 3_675 . . . ?
O8 Tb1 O1 Na1 -13.9(6) . . . . ?
O2 Tb1 O1 Na1 69.4(4) 2_645 . . . ?
O5 Tb1 O1 Na1 -71.3(3) . . . . ?
O4 Tb1 O1 Na1 11.5(3) 2_645 . . . ?
O6 Tb1 O1 Na1 139.7(3) 1_455 . . . ?
O3 Tb1 O1 Na1 130.0(4) . . . . ?
O5 Tb1 O1 Na1 -126.0(3) 3_675 . . . ?
Na1 Tb1 O1 Na1 110.2(3) 1_455 . . . ?
Tb1 Tb1 O1 Na1 -94.8(3) 3_675 . . . ?
O7 Tb1 O3 C2 -54.1(8) 3_675 . . . ?
O8 Tb1 O3 C2 161.0(7) . . . . ?
O2 Tb1 O3 C2 138.2(9) 2_645 . . . ?
O5 Tb1 O3 C2 -9.9(10) . . . . ?
O1 Tb1 O3 C2 22.6(8) . . . . ?
O4 Tb1 O3 C2 81.0(8) 2_645 . . . ?
O6 Tb1 O3 C2 -149.7(9) 1_455 . . . ?
O5 Tb1 O3 C2 -107.5(8) 3_675 . . . ?
Na1 Tb1 O3 C2 170.5(10) 1_455 . . . ?
Tb1 Tb1 O3 C2 -70.5(9) 3_675 . . . ?
Na1 Tb1 O3 C2 47.9(8) . . . . ?
O7 Tb1 O3 Na1 135.4(4) 3_675 . . 1_455 ?
O8 Tb1 O3 Na1 -9.6(6) . . . 1_455 ?
O2 Tb1 O3 Na1 -32.3(3) 2_645 . . 1_455 ?
O5 Tb1 O3 Na1 179.6(3) . . . 1_455 ?
O1 Tb1 O3 Na1 -147.9(4) . . . 1_455 ?
O4 Tb1 O3 Na1 -89.5(3) 2_645 . . 1_455 ?
O6 Tb1 O3 Na1 39.8(3) 1_455 . . 1_455 ?
O5 Tb1 O3 Na1 81.9(3) 3_675 . . 1_455 ?
Tb1 Tb1 O3 Na1 119.0(3) 3_675 . . 1_455 ?
Na1 Tb1 O3 Na1 -122.6(3) . . . 1_455 ?
O7 Tb1 O5 C3 109.7(10) 3_675 . . . ?
O8 Tb1 O5 C3 -108.1(10) . . . . ?
O2 Tb1 O5 C3 -60.4(11) 2_645 . . . ?
O1 Tb1 O5 C3 36.4(9) . . . . ?
O4 Tb1 O5 C3 -34.5(9) 2_645 . . . ?
O6 Tb1 O5 C3 -179.2(8) 1_455 . . . ?
O3 Tb1 O5 C3 66.4(10) . . . . ?
O5 Tb1 O5 C3 179.9(11) 3_675 . . . ?
Na1 Tb1 O5 C3 72(4) 1_455 . . . ?
Tb1 Tb1 O5 C3 179.9(11) 3_675 . . . ?
Na1 Tb1 O5 C3 2.2(9) . . . . ?
O7 Tb1 O5 Tb1 -70.2(3) 3_675 . . 3_675 ?
O8 Tb1 O5 Tb1 72.0(3) . . . 3_675 ?
O2 Tb1 O5 Tb1 119.7(4) 2_645 . . 3_675 ?
O1 Tb1 O5 Tb1 -143.5(3) . . . 3_675 ?
O4 Tb1 O5 Tb1 145.6(3) 2_645 . . 3_675 ?
O6 Tb1 O5 Tb1 0.9(5) 1_455 . . 3_675 ?
O3 Tb1 O5 Tb1 -113.6(4) . . . 3_675 ?
O5 Tb1 O5 Tb1 0.0 3_675 . . 3_675 ?
Na1 Tb1 O5 Tb1 -107(4) 1_455 . . 3_675 ?
Na1 Tb1 O5 Tb1 -177.7(3) . . . 3_675 ?
O9 Na1 O6 C3 118.6(11) 2_755 . . . ?
O3 Na1 O6 C3 -132.8(11) 1_655 . . . ?
O1 Na1 O6 C3 -26.6(10) . . . . ?
O2 Na1 O6 C3 148.3(11) 2_745 . . . ?
O4 Na1 O6 C3 44.6(10) 2_645 . . . ?
O10 Na1 O6 C3 -96.7(11) 2_755 . . . ?
Tb1 Na1 O6 C3 -171.5(12) 1_655 . . . ?
Tb1 Na1 O6 C3 7.9(10) . . . . ?
O9 Na1 O6 Tb1 -69.9(7) 2_755 . . 1_655 ?
O3 Na1 O6 Tb1 38.7(3) 1_655 . . 1_655 ?
O1 Na1 O6 Tb1 144.9(3) . . . 1_655 ?
O2 Na1 O6 Tb1 -40.2(3) 2_745 . . 1_655 ?
O4 Na1 O6 Tb1 -143.9(3) 2_645 . . 1_655 ?
O10 Na1 O6 Tb1 74.8(6) 2_755 . . 1_655 ?
Tb1 Na1 O6 Tb1 179.4(3) . . . 1_655 ?
O7 Tb1 O8 C4 37.7(12) 3_675 . . . ?
O2 Tb1 O8 C4 -170.7(11) 2_645 . . . ?
O5 Tb1 O8 C4 -18.9(10) . . . . ?
O1 Tb1 O8 C4 -76.5(11) . . . . ?
O4 Tb1 O8 C4 -101.5(11) 2_645 . . . ?
O6 Tb1 O8 C4 122.7(10) 1_455 . . . ?
O3 Tb1 O8 C4 167.3(9) . . . . ?
O5 Tb1 O8 C4 59.5(10) 3_675 . . . ?
Na1 Tb1 O8 C4 161.1(10) 1_455 . . . ?
Tb1 Tb1 O8 C4 21.0(10) 3_675 . . . ?
Na1 Tb1 O8 C4 -84.5(10) . . . . ?
Na1 O1 C1 O2 52.8(17) . . . . ?
Tb1 O1 C1 O2 -157.8(10) . . . . ?
Na1 O1 C1 C2 -127.4(9) . . . . ?
Tb1 O1 C1 C2 22.0(12) . . . . ?
Tb1 O2 C1 O1 -167.5(9) 2_655 . . . ?
Na1 O2 C1 O1 38(2) 2_755 . . . ?
Tb1 O2 C1 C2 12.7(13) 2_655 . . . ?
Na1 O2 C1 C2 -141.6(9) 2_755 . . . ?
Na1 O3 C2 O4 -35(2) 1_455 . . . ?
Tb1 O3 C2 O4 159.7(9) . . . . ?
Na1 O3 C2 C1 144.1(9) 1_455 . . . ?
Tb1 O3 C2 C1 -20.7(12) . . . . ?
Tb1 O4 C2 O3 169.1(9) 2_655 . . . ?
Na1 O4 C2 O3 -56.7(14) 2_655 . . . ?
Tb1 O4 C2 C1 -10.4(12) 2_655 . . . ?
Na1 O4 C2 C1 123.8(8) 2_655 . . . ?
O1 C1 C2 O3 -0.6(15) . . . . ?
O2 C1 C2 O3 179.2(10) . . . . ?
O1 C1 C2 O4 178.9(10) . . . . ?
O2 C1 C2 O4 -1.3(14) . . . . ?
Tb1 O6 C3 O5 -179.4(7) 1_655 . . . ?
Na1 O6 C3 O5 -9.6(18) . . . . ?
Tb1 O6 C3 C3 3.3(16) 1_655 . . 3_775 ?
Na1 O6 C3 C3 173.1(7) . . . 3_775 ?
Tb1 O5 C3 O6 2.2(17) . . . . ?
Tb1 O5 C3 O6 -177.9(8) 3_675 . . . ?
Tb1 O5 C3 C3 179.5(7) . . . 3_775 ?
Tb1 O5 C3 C3 -0.6(14) 3_675 . . 3_775 ?
Tb1 O8 C4 O7 -15.7(18) . . . . ?
Tb1 O8 C4 C5 166.6(8) . . . . ?
Tb1 O7 C4 O8 -16.0(19) 3_675 . . . ?
Tb1 O7 C4 C5 161.8(8) 3_675 . . . ?
O8 C4 C5 C5 -27(2) . . . 3_665 ?
O7 C4 C5 C5 155.3(13) . . . 3_665 ?
